data_4078365
loop_
_publ_author_name
'Wadepohl, Hubert'
'Calhorda, Maria Jos\'e'
'Herrmann, Michael'
'Jost, Christof'
'Lopes, Pedro E. M.'
'Pritzkow, Hans'

_publ_section_title
;
 Organometallic Cluster Complexes with Face-Capping Arene Ligands. 8.
 Nucleophilic Reactivity of Cluster Complexes with Face-Capping Arene
 Ligands:&#x00A0; Metal vs Ligand Protonation&#x2020;
;
_journal_issue 26
_journal_name_full Organometallics
_journal_page_first 5622
_journal_paper_doi 10.1021/om9605692
_journal_volume 15
_journal_year 1996
_chemical_formula_sum 'C31 H32 Co3 F3 O3'
_chemical_formula_weight 686.36
_chemical_name_common '[H(CpCo)3(1,1-Ph2-ethane)]+[CF3COO]- . H2O'
_chemical_name_systematic
; 
 ? 
;
_space_group_IT_number 14
_symmetry_cell_setting monoclinic
_symmetry_space_group_name_Hall '-P 2yn'
_symmetry_space_group_name_H-M 'P 1 21/n 1'
_atom_sites_solution_hydrogens geom
_atom_sites_solution_primary direct
_atom_sites_solution_secondary difmap
_audit_creation_method SHELXL
_cell_angle_alpha 90.00
_cell_angle_beta 98.67(5)
_cell_angle_gamma 90.00
_cell_formula_units_Z 4
_cell_length_a 8.995(6)
_cell_length_b 23.659(15)
_cell_length_c 12.756(8)
_cell_measurement_temperature 293(2)
_cell_volume 2684(3)
_computing_structure_refinement 'SHELXL-93 (Sheldrick, 1993)'
_computing_structure_solution 'SHELXS-86 (Sheldrick, 1990)'
_diffrn_ambient_temperature 293(2)
_diffrn_radiation_monochromator graphite
_diffrn_radiation_source 'fine-focus sealed tube'
_diffrn_radiation_type MoK\a
_diffrn_radiation_wavelength 0.71073
_diffrn_reflns_av_R_equivalents 0.0324
_diffrn_reflns_av_sigmaI/netI 0.0593
_diffrn_reflns_limit_h_max 10
_diffrn_reflns_limit_h_min -10
_diffrn_reflns_limit_k_max 28
_diffrn_reflns_limit_k_min 0
_diffrn_reflns_limit_l_max 15
_diffrn_reflns_limit_l_min 0
_diffrn_reflns_number 4975
_diffrn_reflns_theta_max 25.05
_diffrn_reflns_theta_min 1.72
_exptl_absorpt_coefficient_mu 1.887
_exptl_absorpt_correction_T_max 1.00
_exptl_absorpt_correction_T_min 0.82
_exptl_absorpt_correction_type empirical
_exptl_crystal_density_diffrn 1.699
_exptl_crystal_F_000 1400
_exptl_crystal_size_max 0.34
_exptl_crystal_size_mid 0.28
_exptl_crystal_size_min 0.17
_refine_diff_density_max 0.863
_refine_diff_density_min -0.663
_refine_diff_density_rms 0.101
_refine_ls_extinction_coef 0.0000(4)
_refine_ls_extinction_expression Fc^*^=kFc[1+0.001xFc^2^\l^3^/sin(2\q)]^-1/4^
_refine_ls_extinction_method SHELXL
_refine_ls_goodness_of_fit_all 1.093
_refine_ls_goodness_of_fit_obs 1.245
_refine_ls_matrix_type full
_refine_ls_number_parameters 413
_refine_ls_number_reflns 4753
_refine_ls_number_restraints 6
_refine_ls_restrained_S_all 1.095
_refine_ls_restrained_S_obs 1.248
_refine_ls_R_factor_all 0.0980
_refine_ls_R_factor_obs 0.0599
_refine_ls_shift/esd_max -0.793
_refine_ls_shift/esd_mean 0.002
_refine_ls_structure_factor_coef Fsqd
_refine_ls_weighting_details 'w=1/[\s^2^(Fo^2^)+(0.0952P)^2^+0.0000P] where P=(Fo^2^+2Fc^2^)/3'
_refine_ls_weighting_scheme calc
_refine_ls_wR_factor_all 0.1744
_refine_ls_wR_factor_obs 0.1537
_reflns_number_observed 2990
_reflns_number_total 4753
_reflns_observed_criterion >2sigma(I)
_cod_data_source_file om9605692.cif
_cod_data_source_block mhe4
_cod_depositor_comments
;
The following automatic conversions were performed:

'_refine_ls_weighting_scheme' value 'calc
w=1/[\s^2^(Fo^2^)+(0.0952P)^2^+0.0000P] where P=(Fo^2^+2Fc^2^)/3' was
changed to 'calc'. New tag '_refine_ls_weighting_details' was
created. The value of the new tag was set to
'w=1/[\s^2^(Fo^2^)+(0.0952P)^2^+0.0000P] where P=(Fo^2^+2Fc^2^)/3'.

Automatic conversion script
Id: cif_fix_values 3143 2015-03-26 13:38:13Z robertas 
;
_cod_original_cell_volume 2683.8(29)
_cod_original_sg_symbol_H-M P21/n
_cod_database_code 4078365

loop_
_symmetry_equiv_pos_as_xyz
'x, y, z'
'-x+1/2, y+1/2, -z+1/2'
'-x, -y, -z'
'x-1/2, -y-1/2, z-1/2'

loop_
_atom_site_aniso_label
_atom_site_aniso_U_11
_atom_site_aniso_U_22
_atom_site_aniso_U_33
_atom_site_aniso_U_23
_atom_site_aniso_U_13
_atom_site_aniso_U_12
Co1 0.0558(6) 0.0431(5) 0.0454(5) 0.0090(4) -0.0018(4) -0.0105(4)
Co2 0.0512(5) 0.0500(6) 0.0325(4) 0.0003(4) 0.0059(4) -0.0029(4)
Co3 0.0462(5) 0.0427(5) 0.0414(5) 0.0037(4) 0.0022(4) -0.0038(4)
C1 0.056(4) 0.045(4) 0.033(3) 0.005(3) -0.006(3) -0.005(3)
C2 0.044(4) 0.052(4) 0.042(3) 0.010(3) -0.001(3) -0.002(3)
C3 0.050(4) 0.064(5) 0.039(4) 0.002(3) 0.003(3) 0.018(4)
C4 0.066(4) 0.042(4) 0.035(3) 0.002(3) 0.006(3) 0.003(3)
C5 0.061(4) 0.043(4) 0.036(3) 0.002(3) 0.006(3) -0.002(3)
C6 0.046(4) 0.052(4) 0.040(3) 0.000(3) 0.007(3) -0.009(3)
C7 0.058(4) 0.042(4) 0.054(4) -0.006(3) -0.003(3) 0.002(3)
C8 0.078(5) 0.061(5) 0.067(5) -0.014(4) 0.003(4) 0.017(4)
C9 0.058(4) 0.042(4) 0.041(3) -0.007(3) 0.004(3) -0.006(3)
C10 0.061(5) 0.062(5) 0.069(5) -0.007(4) 0.021(4) 0.000(4)
C11 0.083(6) 0.072(6) 0.061(5) 0.000(4) 0.024(5) 0.000(5)
C12 0.113(8) 0.067(5) 0.040(4) 0.001(4) 0.010(5) -0.004(5)
C13 0.073(5) 0.063(5) 0.051(4) -0.002(4) 0.005(4) 0.002(4)
C14 0.059(4) 0.055(4) 0.040(4) -0.002(3) 0.004(3) -0.002(3)
C15 0.079(6) 0.056(5) 0.096(7) 0.032(5) -0.004(5) 0.006(4)
C16 0.189(12) 0.039(5) 0.063(6) 0.010(4) 0.006(7) -0.038(6)
C17 0.097(10) 0.099(11) 0.202(18) 0.072(11) -0.041(11) -0.042(9)
C18 0.137(13) 0.082(10) 0.216(18) 0.079(11) 0.100(14) 0.025(9)
C19 0.206(14) 0.058(6) 0.047(5) 0.020(4) 0.012(7) -0.036(8)
C20 0.104(7) 0.071(6) 0.056(5) -0.007(4) 0.027(5) 0.016(5)
C21 0.079(6) 0.100(7) 0.058(5) -0.019(5) 0.022(4) 0.000(5)
C22 0.107(8) 0.102(7) 0.050(5) -0.015(5) 0.037(5) -0.034(6)
C23 0.129(8) 0.089(7) 0.032(4) 0.001(4) 0.012(4) 0.011(6)
C24 0.071(5) 0.095(7) 0.049(4) -0.034(5) 0.011(4) -0.010(5)
C25 0.050(5) 0.109(7) 0.058(5) 0.001(5) -0.006(4) 0.000(5)
C26 0.050(5) 0.066(6) 0.103(7) 0.031(5) -0.016(5) -0.004(4)
C27 0.053(5) 0.101(7) 0.081(6) -0.038(6) 0.000(4) 0.011(5)
C28 0.053(4) 0.078(6) 0.072(5) 0.005(5) 0.005(4) -0.001(4)
C29 0.050(4) 0.061(5) 0.095(6) -0.013(5) -0.004(4) -0.009(4)
C30 0.074(7) 0.146(11) 0.072(6) 0.009(7) -0.003(6) -0.030(7)
F1 0.113(5) 0.192(8) 0.153(6) -0.042(6) 0.040(5) -0.022(5)
F2 0.159(7) 0.201(8) 0.106(5) -0.008(5) -0.034(5) -0.064(6)
F3 0.435(19) 0.163(9) 0.298(14) -0.005(9) -0.113(13) 0.179(11)
C31 0.075(8) 0.099(10) 0.243(19) -0.027(13) 0.050(11) -0.027(7)
O1 0.131(7) 0.172(9) 0.112(6) 0.046(6) 0.057(6) 0.022(6)
O2 0.178(9) 0.069(5) 0.235(11) 0.039(6) 0.040(8) 0.023(5)
O3 0.112(6) 0.187(8) 0.120(6) -0.076(6) 0.041(5) -0.062(6)

loop_
_atom_site_label
_atom_site_type_symbol
_atom_site_fract_x
_atom_site_fract_y
_atom_site_fract_z
_atom_site_U_iso_or_equiv
_atom_site_thermal_displace_type
_atom_site_occupancy
_atom_site_calc_flag
_atom_site_refinement_flags
Co1 Co 0.02433(10) 0.11016(4) 0.31122(7) 0.0491(3) Uani 1 d .
Co2 Co 0.00855(10) 0.21497(4) 0.36689(6) 0.0446(3) Uani 1 d .
Co3 Co 0.25240(10) 0.17886(4) 0.30376(7) 0.0439(3) Uani 1 d .
C1 C 0.0356(7) 0.1293(3) 0.1483(5) 0.046(2) Uani 1 d .
C2 C -0.1014(8) 0.1459(3) 0.1822(5) 0.046(2) Uani 1 d .
C3 C -0.1176(8) 0.2032(3) 0.2175(5) 0.051(2) Uani 1 d .
C4 C -0.0050(8) 0.2439(3) 0.2153(5) 0.048(2) Uani 1 d .
C5 C 0.1340(8) 0.2272(3) 0.1829(5) 0.047(2) Uani 1 d .
C6 C 0.1541(7) 0.1712(3) 0.1504(5) 0.046(2) Uani 1 d .
C7 C 0.0408(8) 0.0788(3) 0.0740(5) 0.052(2) Uani 1 d .
C8 C 0.1913(9) 0.0481(3) 0.0882(6) 0.069(2) Uani 1 d .
H8A H 0.1863(16) 0.0171(11) 0.0392(22) 0.060(12) Uiso 1 calc R
H8B H 0.2137(22) 0.0341(14) 0.1594(11) 0.060(12) Uiso 1 calc R
H8C H 0.2688(11) 0.0738(5) 0.0749(30) 0.060(12) Uiso 1 calc R
C9 C -0.0053(8) 0.0999(3) -0.0406(5) 0.047(2) Uani 1 d .
C10 C 0.0995(10) 0.1087(3) -0.1095(7) 0.063(2) Uani 1 d .
C11 C 0.0510(12) 0.1258(4) -0.2126(7) 0.071(2) Uani 1 d .
C12 C -0.0958(12) 0.1350(4) -0.2462(7) 0.073(3) Uani 1 d .
C13 C -0.2006(10) 0.1284(3) -0.1785(6) 0.063(2) Uani 1 d .
C14 C -0.1547(8) 0.1109(3) -0.0761(5) 0.052(2) Uani 1 d .
H1 H 0.1307(57) 0.1596(21) 0.3724(40) 0.030(14) Uiso 1 d .
H2 H -0.1846(71) 0.1218(26) 0.1624(47) 0.046(18) Uiso 1 d .
H3 H -0.1982(62) 0.2165(22) 0.2300(41) 0.023(14) Uiso 1 d .
H4 H -0.0212(87) 0.2883(36) 0.2146(61) 0.086(25) Uiso 1 d .
H5 H 0.2008(68) 0.2570(28) 0.1631(48) 0.050(18) Uiso 1 d .
H6 H 0.2320(77) 0.1660(28) 0.1042(54) 0.059(20) Uiso 1 d .
H7 H 0.1965(85) 0.1018(31) -0.0950(59) 0.067(24) Uiso 1 d .
H8 H 0.1365(117) 0.1200(44) -0.2467(80) 0.129(40) Uiso 1 d .
H9 H -0.1169(65) 0.1411(25) -0.3073(50) 0.036(17) Uiso 1 d .
H10 H -0.3172(106) 0.1331(40) -0.2057(73) 0.112(32) Uiso 1 d .
H11 H -0.2253(75) 0.1004(28) -0.0282(53) 0.060(20) Uiso 1 d .
H12 H -0.0497(66) 0.0535(26) 0.0880(46) 0.044(17) Uiso 1 d .
C15 C 0.1129(10) 0.0378(4) 0.3892(8) 0.079(3) Uani 1 d .
H15 H 0.2147(10) 0.0288(4) 0.3998(8) 0.105(8) Uiso 1 calc R
C16 C 0.0075(17) 0.0224(4) 0.3041(7) 0.098(4) Uani 1 d .
H16 H 0.0257(17) 0.0005(4) 0.2468(7) 0.105(8) Uiso 1 calc R
C17 C -0.1228(17) 0.0438(6) 0.3175(15) 0.139(7) Uani 1 d .
H17 H -0.2112(17) 0.0399(6) 0.2699(15) 0.105(8) Uiso 1 calc R
C18 C -0.1114(20) 0.0711(6) 0.4061(17) 0.137(7) Uani 1 d .
H18 H -0.1898(20) 0.0890(6) 0.4327(17) 0.105(8) Uiso 1 calc R
C19 C 0.0377(18) 0.0693(4) 0.4553(7) 0.104(4) Uani 1 d .
H19 H 0.0780(18) 0.0859(4) 0.5194(7) 0.105(8) Uiso 1 calc R
C20 C -0.0233(11) 0.2943(4) 0.4351(6) 0.076(2) Uani 1 d .
H20 H -0.0174(11) 0.3291(4) 0.4022(6) 0.105(8) Uiso 1 calc R
C21 C -0.1523(10) 0.2616(4) 0.4314(6) 0.078(2) Uani 1 d .
H21 H -0.2468(10) 0.2710(4) 0.3955(6) 0.105(8) Uiso 1 calc R
C22 C -0.1173(12) 0.2119(4) 0.4908(6) 0.084(3) Uani 1 d .
H22 H -0.1834(12) 0.1831(4) 0.5020(6) 0.105(8) Uiso 1 calc R
C23 C 0.0378(13) 0.2146(4) 0.5298(6) 0.083(3) Uani 1 d .
H23 H 0.0932(13) 0.1871(4) 0.5708(6) 0.105(8) Uiso 1 calc R
C24 C 0.0949(9) 0.2664(4) 0.4957(6) 0.072(2) Uani 1 d .
H24 H 0.1935(9) 0.2792(4) 0.5112(6) 0.105(8) Uiso 1 calc R
C25 C 0.4103(9) 0.1776(4) 0.4412(7) 0.074(2) Uani 1 d .
H25 H 0.3874(9) 0.1759(4) 0.5098(7) 0.105(8) Uiso 1 calc R
C26 C 0.4335(8) 0.1318(4) 0.3798(8) 0.076(3) Uani 1 d .
H26 H 0.4288(8) 0.0942(4) 0.4000(8) 0.105(8) Uiso 1 calc R
C27 C 0.4643(9) 0.1503(4) 0.2851(7) 0.079(3) Uani 1 d .
H27 H 0.4838(9) 0.1276(4) 0.2292(7) 0.105(8) Uiso 1 calc R
C28 C 0.4617(8) 0.2116(4) 0.2856(7) 0.068(2) Uani 1 d .
H28 H 0.4796(8) 0.2358(4) 0.2314(7) 0.105(8) Uiso 1 calc R
C29 C 0.4266(8) 0.2264(4) 0.3849(7) 0.070(2) Uani 1 d .
H29 H 0.4159(8) 0.2631(4) 0.4091(7) 0.105(8) Uiso 1 calc R
C30 C 0.5184(12) -0.0435(5) 0.3358(8) 0.099(3) Uani 1 d D
F1 F 0.4132(8) -0.0668(4) 0.3775(6) 0.150(3) Uani 1 d D
F2 F 0.6115(8) -0.0264(4) 0.4122(5) 0.161(3) Uani 1 d D
F3 F 0.4602(16) 0.0061(4) 0.2870(10) 0.316(9) Uani 1 d D
C31 C 0.5703(13) -0.0756(6) 0.2499(17) 0.136(6) Uani 1 d .
O1 O 0.5542(10) -0.0589(5) 0.1627(7) 0.134(4) Uani 1 d .
O2 O 0.6182(11) -0.1210(3) 0.3071(9) 0.160(4) Uani 1 d .
O3 O 0.5780(8) 0.0631(4) 0.0738(6) 0.137(3) Uani 1 d .

loop_
_atom_type_symbol
_atom_type_description
_atom_type_scat_dispersion_real
_atom_type_scat_dispersion_imag
_atom_type_scat_source
C C 0.0033 0.0016 'International Tables Vol C Tables 4.2.6.8 and 6.1.1.4'
H H 0.0000 0.0000 'International Tables Vol C Tables 4.2.6.8 and 6.1.1.4'
O O 0.0106 0.0060 'International Tables Vol C Tables 4.2.6.8 and 6.1.1.4'
F F 0.0171 0.0103 'International Tables Vol C Tables 4.2.6.8 and 6.1.1.4'
Co Co 0.3494 0.9721 'International Tables Vol C Tables 4.2.6.8 and 6.1.1.4'

loop_
_geom_angle_atom_site_label_1
_geom_angle_atom_site_label_2
_geom_angle_atom_site_label_3
_geom_angle
C2 Co1 C18 110.8(6)
C2 Co1 C17 93.8(5)
C18 Co1 C17 36.5(6)
C2 Co1 C19 149.9(5)
C18 Co1 C19 39.5(5)
C17 Co1 C19 63.9(5)
C2 Co1 C15 148.8(4)
C18 Co1 C15 64.4(5)
C17 Co1 C15 63.7(5)
C19 Co1 C15 38.9(4)
C2 Co1 C16 110.5(4)
C18 Co1 C16 62.2(5)
C17 Co1 C16 36.9(5)
C19 Co1 C16 64.3(4)
C15 Co1 C16 38.7(4)
C2 Co1 C1 39.7(3)
C18 Co1 C1 141.5(7)
C17 Co1 C1 108.8(6)
C19 Co1 C1 163.2(4)
C15 Co1 C1 124.6(4)
C16 Co1 C1 100.5(3)
C2 Co1 Co2 77.1(2)
C18 Co1 Co2 101.9(5)
C17 Co1 Co2 131.0(6)
C19 Co1 Co2 101.7(3)
C15 Co1 Co2 133.7(3)
C16 Co1 Co2 163.8(3)
C1 Co1 Co2 94.4(2)
C2 Co1 Co3 93.2(2)
C18 Co1 Co3 146.3(7)
C17 Co1 Co3 168.6(5)
C19 Co1 Co3 112.4(4)
C15 Co1 Co3 106.4(3)
C16 Co1 Co3 131.8(4)
C1 Co1 Co3 71.5(2)
Co2 Co1 Co3 59.56(5)
C2 Co1 H1 107.6(18)
C18 Co1 H1 113.3(19)
C17 Co1 H1 149.3(18)
C19 Co1 H1 87.6(18)
C15 Co1 H1 101.9(18)
C16 Co1 H1 140.2(18)
C1 Co1 H1 101.6(18)
Co2 Co1 H1 40.1(18)
Co3 Co1 H1 34.0(17)
C4 Co2 C23 160.3(3)
C4 Co2 C22 140.5(4)
C23 Co2 C22 39.9(4)
C4 Co2 C3 39.7(3)
C23 Co2 C3 153.2(4)
C22 Co2 C3 114.0(4)
C4 Co2 C21 104.5(3)
C23 Co2 C21 66.0(4)
C22 Co2 C21 39.5(4)
C3 Co2 C21 96.7(3)
C4 Co2 C24 120.7(3)
C23 Co2 C24 40.1(3)
C22 Co2 C24 66.7(3)
C3 Co2 C24 151.6(3)
C21 Co2 C24 65.2(3)
C4 Co2 C20 95.7(3)
C23 Co2 C20 65.9(4)
C22 Co2 C20 66.0(4)
C3 Co2 C20 114.0(3)
C21 Co2 C20 38.7(3)
C24 Co2 C20 38.5(3)
C4 Co2 Co1 93.4(2)
C23 Co2 Co1 105.6(3)
C22 Co2 Co1 103.5(3)
C3 Co2 Co1 70.5(2)
C21 Co2 Co1 133.2(3)
C24 Co2 Co1 137.9(3)
C20 Co2 Co1 169.5(2)
C4 Co2 Co3 75.4(2)
C23 Co2 Co3 109.1(3)
C22 Co2 Co3 143.9(3)
C3 Co2 Co3 92.4(2)
C21 Co2 Co3 165.2(3)
C24 Co2 Co3 101.8(2)
C20 Co2 Co3 126.6(3)
Co1 Co2 Co3 61.01(4)
C4 Co2 H1 104.1(17)
C23 Co2 H1 88.3(17)
C22 Co2 H1 111.3(17)
C3 Co2 H1 101.2(17)
C21 Co2 H1 150.7(17)
C24 Co2 H1 104.6(17)
C20 Co2 H1 142.6(18)
Co1 Co2 H1 38.2(17)
Co3 Co2 H1 35.8(17)
C6 Co3 C27 97.7(3)
C6 Co3 C29 135.7(3)
C27 Co3 C29 66.1(3)
C6 Co3 C5 40.1(3)
C27 Co3 C5 118.2(4)
C29 Co3 C5 109.6(3)
C6 Co3 C28 101.3(3)
C27 Co3 C28 40.9(3)
C29 Co3 C28 39.3(3)
C5 Co3 C28 94.8(3)
C6 Co3 C25 162.2(3)
C27 Co3 C25 64.5(3)
C29 Co3 C25 38.8(3)
C5 Co3 C25 147.1(3)
C28 Co3 C25 65.5(3)
C6 Co3 C26 126.6(4)
C27 Co3 C26 38.0(3)
C29 Co3 C26 65.2(3)
C5 Co3 C26 156.1(3)
C28 Co3 C26 66.1(3)
C25 Co3 C26 38.4(3)
C6 Co3 Co2 93.6(2)
C27 Co3 Co2 168.6(3)
C29 Co3 Co2 106.1(2)
C5 Co3 Co2 71.7(2)
C28 Co3 Co2 137.2(2)
C25 Co3 Co2 104.2(3)
C26 Co3 Co2 132.0(3)
C6 Co3 Co1 75.5(2)
C27 Co3 Co1 122.6(3)
C29 Co3 Co1 148.4(3)
C5 Co3 Co1 93.0(2)
C28 Co3 Co1 163.3(2)
C25 Co3 Co1 113.4(3)
C26 Co3 Co1 102.2(2)
Co2 Co3 Co1 59.43(5)
C6 Co3 H1 105.8(19)
C27 Co3 H1 134.6(19)
C29 Co3 H1 114.6(19)
C5 Co3 H1 104.5(19)
C28 Co3 H1 152.8(19)
C25 Co3 H1 88.3(19)
C26 Co3 H1 98.5(19)
Co2 Co3 H1 39.5(18)
Co1 Co3 H1 35.6(19)
C2 C1 C6 118.3(6)
C2 C1 C7 120.8(6)
C6 C1 C7 117.0(6)
C2 C1 Co1 66.0(3)
C6 C1 Co1 105.6(4)
C7 C1 Co1 116.5(4)
C1 C2 C3 119.1(6)
C1 C2 Co1 74.3(4)
C3 C2 Co1 102.0(4)
C1 C2 H2 116.2(38)
C3 C2 H2 122.5(38)
Co1 C2 H2 106.7(37)
C4 C3 C2 122.2(7)
C4 C3 Co2 68.4(4)
C2 C3 Co2 110.1(4)
C4 C3 H3 113.5(38)
C2 C3 H3 123.4(38)
Co2 C3 H3 98.3(37)
C3 C4 C5 118.8(6)
C3 C4 Co2 71.9(4)
C5 C4 Co2 104.5(4)
C3 C4 H4 125.6(43)
C5 C4 H4 113.4(43)
Co2 C4 H4 109.2(43)
C6 C5 C4 120.1(6)
C6 C5 Co3 68.1(4)
C4 C5 Co3 108.1(4)
C6 C5 H5 119.2(37)
C4 C5 H5 118.0(37)
Co3 C5 H5 108.6(36)
C5 C6 C1 121.4(6)
C5 C6 Co3 71.8(4)
C1 C6 Co3 106.9(4)
C5 C6 H6 115.2(39)
C1 C6 H6 119.2(40)
Co3 C6 H6 109.9(40)
C8 C7 C1 114.1(6)
C8 C7 C9 111.9(6)
C1 C7 C9 107.9(5)
C8 C7 H12 114.0(33)
C1 C7 H12 104.2(32)
C9 C7 H12 104.0(33)
C7 C8 H8A 109.5(4)
C7 C8 H8B 109.5(4)
H8A C8 H8B 109.5
C7 C8 H8C 109.5(4)
H8A C8 H8C 109.5
H8B C8 H8C 109.5
C14 C9 C10 118.9(7)
C14 C9 C7 118.9(6)
C10 C9 C7 122.3(7)
C11 C10 C9 119.7(8)
C11 C10 H7 114.5(51)
C9 C10 H7 125.6(51)
C12 C11 C10 120.3(8)
C12 C11 H8 134.7(64)
C10 C11 H8 103.5(64)
C11 C12 C13 120.9(8)
C11 C12 H9 115.1(45)
C13 C12 H9 123.7(46)
C14 C13 C12 119.6(8)
C14 C13 H10 118.9(51)
C12 C13 H10 121.3(51)
C13 C14 C9 120.5(7)
C13 C14 H11 122.8(40)
C9 C14 H11 116.1(40)
C19 C15 C16 106.4(9)
C19 C15 Co1 70.0(5)
C16 C15 Co1 70.9(5)
C19 C15 H15 126.8(7)
C16 C15 H15 126.8(8)
Co1 C15 H15 123.9(3)
C17 C16 C15 108.5(12)
C17 C16 Co1 70.7(7)
C15 C16 Co1 70.4(5)
C17 C16 H16 125.8(10)
C15 C16 H16 125.8(8)
Co1 C16 H16 124.7(3)
C18 C17 C16 110.6(15)
C18 C17 Co1 71.7(8)
C16 C17 Co1 72.4(7)
C18 C17 H17 124.7(13)
C16 C17 H17 124.7(10)
Co1 C17 H17 122.8(4)
C17 C18 C19 108.8(14)
C17 C18 Co1 71.7(9)
C19 C18 Co1 70.3(6)
C17 C18 H18 125.6(13)
C19 C18 H18 125.6(11)
Co1 C18 H18 124.0(4)
C15 C19 C18 105.6(11)
C15 C19 Co1 71.1(5)
C18 C19 Co1 70.2(6)
C15 C19 H19 127.2(7)
C18 C19 H19 127.2(11)
Co1 C19 H19 123.2(3)
C24 C20 C21 108.7(8)
C24 C20 Co2 70.4(5)
C21 C20 Co2 69.8(5)
C24 C20 H20 125.7(6)
C21 C20 H20 125.7(6)
Co2 C20 H20 125.7(2)
C20 C21 C22 109.2(8)
C20 C21 Co2 71.5(5)
C22 C21 Co2 70.0(5)
C20 C21 H21 125.4(6)
C22 C21 H21 125.4(6)
Co2 C21 H21 124.7(2)
C21 C22 C23 106.4(8)
C21 C22 Co2 70.5(4)
C23 C22 Co2 69.1(5)
C21 C22 H22 126.8(6)
C23 C22 H22 126.8(6)
Co2 C22 H22 125.2(3)
C22 C23 C24 108.3(8)
C22 C23 Co2 71.0(5)
C24 C23 Co2 71.6(4)
C22 C23 H23 125.9(6)
C24 C23 H23 125.9(6)
Co2 C23 H23 123.2(3)
C20 C24 C23 107.4(8)
C20 C24 Co2 71.1(5)
C23 C24 Co2 68.4(4)
C20 C24 H24 126.3(6)
C23 C24 H24 126.3(6)
Co2 C24 H24 125.8(2)
C26 C25 C29 109.1(8)
C26 C25 Co3 71.0(4)
C29 C25 Co3 70.3(4)
C26 C25 H25 125.4(6)
C29 C25 H25 125.4(5)
Co3 C25 H25 124.9(2)
C27 C26 C25 108.9(8)
C27 C26 Co3 70.3(5)
C25 C26 Co3 70.7(5)
C27 C26 H26 125.6(6)
C25 C26 H26 125.6(6)
Co3 C26 H26 125.1(2)
C26 C27 C28 108.3(7)
C26 C27 Co3 71.7(5)
C28 C27 Co3 70.0(4)
C26 C27 H27 125.8(6)
C28 C27 H27 125.8(5)
Co3 C27 H27 124.1(2)
C29 C28 C27 105.1(7)
C29 C28 Co3 70.1(4)
C27 C28 Co3 69.1(4)
C29 C28 H28 127.4(5)
C27 C28 H28 127.4(5)
Co3 C28 H28 124.9(2)
C25 C29 C28 108.5(8)
C25 C29 Co3 71.0(4)
C28 C29 Co3 70.6(5)
C25 C29 H29 125.7(6)
C28 C29 H29 125.7(5)
Co3 C29 H29 124.3(2)
F2 C30 F1 105.4(9)
F2 C30 F3 103.8(11)
F1 C30 F3 107.3(12)
F2 C30 C31 119.8(12)
F1 C30 C31 115.2(11)
F3 C30 C31 104.1(11)
O1 C31 O2 140.8(16)
O1 C31 C30 122.0(14)
O2 C31 C30 97.0(15)

loop_
_geom_bond_atom_site_label_1
_geom_bond_atom_site_label_2
_geom_bond_distance
Co1 C2 2.035(6)
Co1 C18 2.063(12)
Co1 C17 2.063(12)
Co1 C19 2.063(8)
Co1 C15 2.077(8)
Co1 C16 2.083(9)
Co1 C1 2.144(6)
Co1 Co2 2.589(2)
Co1 Co3 2.630(2)
Co1 H1 1.63(5)
Co2 C4 2.038(6)
Co2 C23 2.055(7)
Co2 C22 2.079(8)
Co2 C3 2.084(7)
Co2 C21 2.085(8)
Co2 C24 2.097(7)
Co2 C20 2.106(8)
Co2 Co3 2.593(2)
Co2 H1 1.70(5)
Co3 C6 2.030(6)
Co3 C27 2.069(8)
Co3 C29 2.075(7)
Co3 C5 2.079(6)
Co3 C28 2.081(8)
Co3 C25 2.084(8)
Co3 C26 2.087(7)
Co3 H1 1.57(5)
C1 C2 1.422(9)
C1 C6 1.452(9)
C1 C7 1.529(9)
C2 C3 1.444(10)
C2 H2 0.94(6)
C3 C4 1.402(10)
C3 H3 0.83(5)
C4 C5 1.431(9)
C4 H4 1.06(8)
C5 C6 1.409(9)
C5 H5 0.98(6)
C6 H6 0.99(7)
C7 C8 1.523(9)
C7 C9 1.542(9)
C7 H12 1.05(6)
C8 H8A 0.96
C8 H8B 0.96
C8 H8C 0.96
C9 C14 1.377(9)
C9 C10 1.397(10)
C10 C11 1.382(12)
C10 H7 0.88(7)
C11 C12 1.343(12)
C11 H8 0.95(10)
C12 C13 1.379(12)
C12 H9 0.79(6)
C13 C14 1.373(10)
C13 H10 1.06(9)
C14 H11 0.98(7)
C15 C19 1.377(14)
C15 C16 1.378(13)
C15 H15 0.93
C16 C17 1.31(2)
C16 H16 0.93
C17 C18 1.29(2)
C17 H17 0.93
C18 C19 1.39(2)
C18 H18 0.93
C19 H19 0.93
C20 C24 1.384(12)
C20 C21 1.390(12)
C20 H20 0.93
C21 C22 1.406(13)
C21 H21 0.93
C22 C23 1.410(13)
C22 H22 0.93
C23 C24 1.423(12)
C23 H23 0.93
C24 H24 0.93
C25 C26 1.370(12)
C25 C29 1.380(11)
C25 H25 0.93
C26 C27 1.352(12)
C26 H26 0.93
C27 C28 1.451(12)
C27 H27 0.93
C28 C29 1.396(11)
C28 H28 0.93
C29 H29 0.93
C30 F2 1.253(10)
C30 F1 1.279(10)
C30 F3 1.393(13)
C30 C31 1.47(2)
C31 O1 1.17(2)
C31 O2 1.33(2)
